data_1546662
loop_
_publ_author_name
'Adardour, Mohamed'
'Loughzail, Mohamed'
'Dahaoui, Slimane'
'Baouid, Abdesselam'
'Berraho, Moha'

_publ_section_title
;
 1-(Cyclohex-1-en-1-yl)-3-[(1-phenyl-1<i>H</i>-1,2,3-triazol-4-yl)methyl]-1<i>H</i>-benzimidazol-2(3<i>H</i>)-one
;
_journal_issue 6
_journal_name_full IUCrData
_journal_page_first x170907
_journal_paper_doi 10.1107/S2414314617009075
_journal_volume 2
_journal_year 2017
_chemical_formula_iupac 'C22 H21 N5 O'
_chemical_formula_moiety 'C22 H21 N5 O'
_chemical_formula_sum 'C22 H21 N5 O'
_chemical_formula_weight 371.434
_chemical_name_systematic
1-(Cyclohex-1-en-1-yl)-3-[(1-phenyl-1<i>H</i>-1,2,3-triazol-4-yl)methyl]-1<i>H</i>-benzimidazol-2(3<i>H</i>)-one
_space_group_crystal_system triclinic
_space_group_IT_number 2
_space_group_name_Hall '-P 1'
_space_group_name_H-M_alt 'P -1'
_symmetry_space_group_name_Hall '-P 1'
_symmetry_space_group_name_H-M 'P -1'
_atom_sites_solution_hydrogens geom
_audit_creation_method SHELXL-2014/7
_cell_angle_alpha 85.076(7)
_cell_angle_beta 82.558(7)
_cell_angle_gamma 70.917(8)
_cell_formula_units_Z 2
_cell_length_a 8.5878(8)
_cell_length_b 9.0603(8)
_cell_length_c 12.8566(12)
_cell_measurement_reflns_used 3592
_cell_measurement_temperature 293(2)
_cell_measurement_theta_max 26.4
_cell_measurement_theta_min 3.1
_cell_volume 936.40(16)
_computing_cell_refinement
;
SAINT (Bruker, 2009)
;
_computing_data_collection
;
APEX2 (Bruker, 2009)
;
_computing_data_reduction
;
SAINT (Bruker, 2009)
;
_computing_molecular_graphics
;
Ortep-3 for Windows (Farrugia, 2012) and PLATON (Spek, 2009)
;
_computing_publication_material
;
SHELXL-2014 (Sheldrick, 2015)
;
_computing_structure_refinement
;
SHELXL-2014 (Sheldrick, 2015)
;
_computing_structure_solution
;
SHELXS-2014 (Sheldrick, 2008)
;
_diffrn_ambient_temperature 293(2)
_diffrn_measured_fraction_theta_full 0.946
_diffrn_measured_fraction_theta_max 0.936
_diffrn_measurement_device 'four-circle diffractometer'
_diffrn_measurement_device_type 'Bruker X8 APEX Diffractometer'
_diffrn_measurement_method '\f and \w scans'
_diffrn_radiation_type MoK\a
_diffrn_radiation_wavelength 0.71073
_diffrn_reflns_av_R_equivalents 0.0293
_diffrn_reflns_limit_h_max 8
_diffrn_reflns_limit_h_min -10
_diffrn_reflns_limit_k_max 11
_diffrn_reflns_limit_k_min -11
_diffrn_reflns_limit_l_max 16
_diffrn_reflns_limit_l_min -10
_diffrn_reflns_number 5162
_diffrn_reflns_theta_full 25.242
_diffrn_reflns_theta_max 26.372
_diffrn_reflns_theta_min 3.131
_exptl_absorpt_coefficient_mu 0.085
_exptl_absorpt_correction_T_max 1.0
_exptl_absorpt_correction_T_min 0.811
_exptl_absorpt_correction_type multi-scan
_exptl_absorpt_process_details
;
(SADABS; Bruker, 2009)
;
_exptl_crystal_colour colourless
_exptl_crystal_density_diffrn 1.317
_exptl_crystal_density_method 'not measured'
_exptl_crystal_description block
_exptl_crystal_F_000 392
_exptl_crystal_size_max 0.480
_exptl_crystal_size_mid 0.200
_exptl_crystal_size_min 0.150
_refine_diff_density_max 0.665
_refine_diff_density_min -0.302
_refine_ls_extinction_method none
_refine_ls_goodness_of_fit_ref 1.034
_refine_ls_hydrogen_treatment constr
_refine_ls_matrix_type full
_refine_ls_number_parameters 253
_refine_ls_number_reflns 3592
_refine_ls_number_restraints 0
_refine_ls_restrained_S_all 1.034
_refine_ls_R_factor_all 0.0714
_refine_ls_R_factor_gt 0.0535
_refine_ls_shift/su_max 0.000
_refine_ls_shift/su_mean 0.000
_refine_ls_structure_factor_coef Fsqd
_refine_ls_weighting_details 'w=1/[\s^2^(Fo^2^)+(0.0628P)^2^+0.6025P] where P=(Fo^2^+2Fc^2^)/3'
_refine_ls_weighting_scheme calc
_refine_ls_wR_factor_gt 0.1285
_refine_ls_wR_factor_ref 0.1428
_reflns_number_gt 2866
_reflns_number_total 3592
_reflns_threshold_expression 'I > 2\s(I)'
_cod_data_source_file sj4122sup1.cif
_cod_data_source_block I
_cod_database_code 1546662
_shelx_space_group_comment
;
;

loop_
_space_group_symop_operation_xyz
'x, y, z'
'-x, -y, -z'

loop_
_atom_site_type_symbol
_atom_site_label
_atom_site_fract_x
_atom_site_fract_y
_atom_site_fract_z
_atom_site_U_iso_or_equiv
_atom_site_adp_type
_atom_site_calc_flag
_atom_site_occupancy
C C12 0.3923(3) -0.3191(2) 0.80138(16) 0.0229(5) Uani d 1
H H12 0.4612 -0.2984 0.7440 0.028 Uiso calc 1
C C16 0.1680(3) -0.2279(3) 0.93894(17) 0.0280(5) Uani d 1
H H16 0.0878 -0.1458 0.9733 0.034 Uiso calc 1
C C21 0.3016(3) 0.1477(3) 0.10909(17) 0.0319(5) Uani d 1
H H21A 0.3956 0.1775 0.0756 0.038 Uiso calc 1
H H21B 0.2138 0.1851 0.0635 0.038 Uiso calc 1
C C18 0.2255(3) -0.0204(2) 0.30745(17) 0.0315(5) Uani d 1
H H18A 0.1314 -0.0343 0.3528 0.038 Uiso calc 1
H H18B 0.3255 -0.0812 0.3385 0.038 Uiso calc 1
C C19 0.2295(3) -0.0802(3) 0.19899(19) 0.0332(5) Uani d 1
H H19A 0.2611 -0.1934 0.2033 0.040 Uiso calc 1
H H19B 0.1199 -0.0393 0.1754 0.040 Uiso calc 1
C C14 0.3050(3) -0.5029(3) 0.92148(19) 0.0363(6) Uani d 1
H H14 0.3161 -0.6057 0.9442 0.044 Uiso calc 1
C C15 0.1856(3) -0.3810(3) 0.97239(19) 0.0361(6) Uani d 1
H H15 0.1166 -0.4022 1.0295 0.043 Uiso calc 1
C C20 0.3520(3) -0.0292(3) 0.12117(18) 0.0321(5) Uani d 1
H H20A 0.3574 -0.0717 0.0536 0.039 Uiso calc 1
H H20B 0.4613 -0.0699 0.1451 0.039 Uiso calc 1
C C13 0.4079(3) -0.4719(3) 0.83683(19) 0.0324(5) Uani d 1
H H13 0.4887 -0.5542 0.8031 0.039 Uiso calc 1
C C22 0.2430(3) 0.2252(3) 0.21187(17) 0.0300(5) Uani d 1
H H22 0.2268 0.3316 0.2137 0.036 Uiso calc 1
O O1 0.43046(16) 0.19506(16) 0.44443(11) 0.0200(3) Uani d 1
N N1 0.1877(2) 0.29311(18) 0.55563(12) 0.0159(3) Uani d 1
N N2 0.1672(2) 0.22461(19) 0.39825(13) 0.0170(4) Uani d 1
N N5 0.2507(2) -0.03975(19) 0.81699(12) 0.0168(4) Uani d 1
N N4 0.1623(2) 0.0792(2) 0.87935(13) 0.0226(4) Uani d 1
C C1 0.0200(2) 0.3188(2) 0.54935(15) 0.0163(4) Uani d 1
C C2 -0.1186(2) 0.3784(2) 0.61908(16) 0.0191(4) Uani d 1
H H2 -0.1105 0.4075 0.6853 0.023 Uiso calc 1
C C6 0.0074(2) 0.2742(2) 0.45008(15) 0.0165(4) Uani d 1
N N3 0.1596(2) 0.2099(2) 0.82603(13) 0.0231(4) Uani d 1
C C10 0.3051(2) 0.0162(2) 0.72346(15) 0.0179(4) Uani d 1
H H10 0.3686 -0.0407 0.6671 0.021 Uiso calc 1
C C7 0.2799(2) 0.2326(2) 0.46372(15) 0.0164(4) Uani d 1
C C8 0.2612(2) 0.3012(2) 0.64997(15) 0.0180(4) Uani d 1
H H8A 0.2064 0.4025 0.6797 0.022 Uiso calc 1
H H8B 0.3774 0.2906 0.6317 0.022 Uiso calc 1
C C11 0.2720(2) -0.1982(2) 0.85310(15) 0.0190(4) Uani d 1
C C9 0.2458(2) 0.1753(2) 0.73019(15) 0.0163(4) Uani d 1
C C5 -0.1435(3) 0.2862(2) 0.41806(16) 0.0207(4) Uani d 1
H H5 -0.1512 0.2551 0.3524 0.025 Uiso calc 1
C C17 0.2133(2) 0.1475(2) 0.30030(15) 0.0169(4) Uani d 1
C C3 -0.2715(2) 0.3932(2) 0.58592(17) 0.0224(4) Uani d 1
H H3 -0.3676 0.4351 0.6306 0.027 Uiso calc 1
C C4 -0.2841(3) 0.3470(2) 0.48808(17) 0.0225(5) Uani d 1
H H4 -0.3879 0.3567 0.4690 0.027 Uiso calc 1

loop_
_atom_site_aniso_label
_atom_site_aniso_U_11
_atom_site_aniso_U_22
_atom_site_aniso_U_33
_atom_site_aniso_U_12
_atom_site_aniso_U_13
_atom_site_aniso_U_23
C12 0.0240(11) 0.0246(11) 0.0192(10) -0.0076(9) -0.0007(8) 0.0013(8)
C16 0.0344(13) 0.0270(11) 0.0227(11) -0.0129(10) 0.0054(9) -0.0021(9)
C21 0.0428(14) 0.0381(13) 0.0183(11) -0.0185(11) -0.0018(10) -0.0001(9)
C18 0.0492(15) 0.0207(11) 0.0211(11) -0.0067(10) -0.0038(10) 0.0003(9)
C19 0.0457(15) 0.0244(11) 0.0303(13) -0.0120(10) -0.0033(11) -0.0033(9)
C14 0.0582(17) 0.0238(12) 0.0281(12) -0.0177(11) 0.0003(11) 0.0037(9)
C15 0.0497(16) 0.0322(13) 0.0276(12) -0.0204(12) 0.0085(11) 0.0020(10)
C20 0.0310(12) 0.0407(14) 0.0251(12) -0.0096(11) -0.0021(9) -0.0127(10)
C13 0.0435(14) 0.0206(11) 0.0286(12) -0.0060(10) 0.0007(10) -0.0018(9)
C22 0.0463(14) 0.0250(11) 0.0227(11) -0.0168(10) -0.0048(10) 0.0002(9)
O1 0.0151(7) 0.0224(7) 0.0216(7) -0.0051(6) 0.0006(5) -0.0039(6)
N1 0.0161(8) 0.0175(8) 0.0148(8) -0.0058(6) -0.0022(6) -0.0011(6)
N2 0.0167(8) 0.0190(8) 0.0159(8) -0.0059(7) -0.0015(6) -0.0031(6)
N5 0.0183(8) 0.0190(8) 0.0135(8) -0.0065(7) -0.0017(6) -0.0011(6)
N4 0.0283(10) 0.0211(9) 0.0167(9) -0.0065(7) 0.0022(7) -0.0033(7)
C1 0.0181(10) 0.0128(9) 0.0181(10) -0.0059(7) -0.0021(7) 0.0026(7)
C2 0.0217(10) 0.0166(10) 0.0176(10) -0.0057(8) 0.0002(8) 0.0016(8)
C6 0.0175(10) 0.0141(9) 0.0181(10) -0.0060(8) -0.0007(7) 0.0012(7)
N3 0.0284(10) 0.0205(9) 0.0184(9) -0.0057(7) -0.0001(7) -0.0018(7)
C10 0.0193(10) 0.0223(10) 0.0123(9) -0.0075(8) 0.0001(7) -0.0019(7)
C7 0.0189(10) 0.0139(9) 0.0157(9) -0.0048(8) -0.0011(7) 0.0000(7)
C8 0.0214(10) 0.0187(10) 0.0157(10) -0.0078(8) -0.0041(8) -0.0014(7)
C11 0.0230(10) 0.0198(10) 0.0166(10) -0.0093(8) -0.0062(8) 0.0015(8)
C9 0.0159(9) 0.0203(10) 0.0139(9) -0.0067(8) -0.0033(7) -0.0015(7)
C5 0.0236(11) 0.0179(10) 0.0226(10) -0.0080(8) -0.0076(8) 0.0009(8)
C17 0.0161(9) 0.0179(10) 0.0167(9) -0.0050(8) -0.0016(7) -0.0028(7)
C3 0.0174(10) 0.0199(10) 0.0265(11) -0.0042(8) 0.0025(8) 0.0025(8)
C4 0.0168(10) 0.0207(10) 0.0300(11) -0.0067(8) -0.0040(8) 0.0051(8)

loop_
_atom_type_symbol
_atom_type_description
_atom_type_scat_dispersion_real
_atom_type_scat_dispersion_imag
_atom_type_scat_source
C C 0.0033 0.0016 'International Tables Vol C Tables 4.2.6.8 and 6.1.1.4'
H H 0.0000 0.0000 'International Tables Vol C Tables 4.2.6.8 and 6.1.1.4'
N N 0.0061 0.0033 'International Tables Vol C Tables 4.2.6.8 and 6.1.1.4'
O O 0.0106 0.0060 'International Tables Vol C Tables 4.2.6.8 and 6.1.1.4'

loop_
_geom_angle_atom_site_label_1
_geom_angle_atom_site_label_2
_geom_angle_atom_site_label_3
_geom_angle
C11 C12 C13 118.7(2)
C11 C12 H12 120.7
C13 C12 H12 120.7
C15 C16 C11 119.1(2)
C15 C16 H16 120.5
C11 C16 H16 120.5
C22 C21 C20 112.85(19)
C22 C21 H21A 109.0
C20 C21 H21A 109.0
C22 C21 H21B 109.0
C20 C21 H21B 109.0
H21A C21 H21B 107.8
C17 C18 C19 111.21(18)
C17 C18 H18A 109.4
C19 C18 H18A 109.4
C17 C18 H18B 109.4
C19 C18 H18B 109.4
H18A C18 H18B 108.0
C20 C19 C18 110.10(19)
C20 C19 H19A 109.6
C18 C19 H19A 109.6
C20 C19 H19B 109.6
C18 C19 H19B 109.6
H19A C19 H19B 108.2
C13 C14 C15 119.9(2)
C13 C14 H14 120.0
C15 C14 H14 120.0
C14 C15 C16 120.4(2)
C14 C15 H15 119.8
C16 C15 H15 119.8
C19 C20 C21 110.9(2)
C19 C20 H20A 109.5
C21 C20 H20A 109.5
C19 C20 H20B 109.5
C21 C20 H20B 109.5
H20A C20 H20B 108.0
C14 C13 C12 120.8(2)
C14 C13 H13 119.6
C12 C13 H13 119.6
C17 C22 C21 122.4(2)
C17 C22 H22 118.8
C21 C22 H22 118.8
C7 N1 C1 110.11(15)
C7 N1 C8 123.32(16)
C1 N1 C8 125.74(16)
C7 N2 C6 109.84(16)
C7 N2 C17 123.90(16)
C6 N2 C17 125.19(16)
C10 N5 N4 110.57(16)
C10 N5 C11 129.19(17)
N4 N5 C11 120.23(16)
N3 N4 N5 107.21(16)
C2 C1 N1 131.87(18)
C2 C1 C6 121.32(18)
N1 C1 C6 106.80(17)
C1 C2 C3 117.01(18)
C1 C2 H2 121.5
C3 C2 H2 121.5
C5 C6 N2 131.24(18)
C5 C6 C1 121.64(19)
N2 C6 C1 107.10(16)
N4 N3 C9 108.87(16)
N5 C10 C9 104.52(17)
N5 C10 H10 127.7
C9 C10 H10 127.7
O1 C7 N1 126.60(18)
O1 C7 N2 127.29(18)
N1 C7 N2 106.11(16)
N1 C8 C9 111.45(15)
N1 C8 H8A 109.3
C9 C8 H8A 109.3
N1 C8 H8B 109.3
C9 C8 H8B 109.3
H8A C8 H8B 108.0
C12 C11 C16 121.16(19)
C12 C11 N5 119.89(18)
C16 C11 N5 118.93(19)
N3 C9 C10 108.83(17)
N3 C9 C8 121.42(17)
C10 C9 C8 129.73(18)
C6 C5 C4 117.29(19)
C6 C5 H5 121.4
C4 C5 H5 121.4
C22 C17 N2 120.40(18)
C22 C17 C18 124.28(19)
N2 C17 C18 115.31(17)
C4 C3 C2 121.76(19)
C4 C3 H3 119.1
C2 C3 H3 119.1
C3 C4 C5 120.95(19)
C3 C4 H4 119.5
C5 C4 H4 119.5

loop_
_geom_bond_atom_site_label_1
_geom_bond_atom_site_label_2
_geom_bond_distance
C12 C11 1.384(3)
C12 C13 1.388(3)
C12 H12 0.9300
C16 C15 1.382(3)
C16 C11 1.392(3)
C16 H16 0.9300
C21 C22 1.500(3)
C21 C20 1.517(3)
C21 H21A 0.9700
C21 H21B 0.9700
C18 C17 1.486(3)
C18 C19 1.531(3)
C18 H18A 0.9700
C18 H18B 0.9700
C19 C20 1.512(3)
C19 H19A 0.9700
C19 H19B 0.9700
C14 C13 1.380(3)
C14 C15 1.381(4)
C14 H14 0.9300
C15 H15 0.9300
C20 H20A 0.9700
C20 H20B 0.9700
C13 H13 0.9300
C22 C17 1.326(3)
C22 H22 0.9300
O1 C7 1.222(2)
N1 C7 1.382(2)
N1 C1 1.394(2)
N1 C8 1.455(2)
N2 C7 1.385(2)
N2 C6 1.393(2)
N2 C17 1.439(2)
N5 C10 1.351(2)
N5 N4 1.355(2)
N5 C11 1.431(2)
N4 N3 1.312(2)
C1 C2 1.378(3)
C1 C6 1.399(3)
C2 C3 1.394(3)
C2 H2 0.9300
C6 C5 1.378(3)
N3 C9 1.358(3)
C10 C9 1.370(3)
C10 H10 0.9300
C8 C9 1.498(3)
C8 H8A 0.9700
C8 H8B 0.9700
C5 C4 1.393(3)
C5 H5 0.9300
C3 C4 1.387(3)
C3 H3 0.9300
C4 H4 0.9300

loop_
_geom_hbond_atom_site_label_D
_geom_hbond_atom_site_label_H
_geom_hbond_atom_site_label_A
_geom_hbond_site_symmetry_A
_geom_hbond_distance_DH
_geom_hbond_distance_HA
_geom_hbond_distance_DA
_geom_hbond_angle_DHA
C4 H4 O1 1_455 0.93 2.53 3.303(2) 141.4
C16 H16 N4 2_557 0.93 2.62 3.413(3) 143.5
C10 H10 O1 2_656 0.93 2.26 3.174(2) 166.7

_cod_database_fobs_code 1546662
